data_4078156
loop_
_publ_author_name
'Blake, Garrett A.'
'Moerdyk, Jonathan P.'
'Bielawski, Christopher W.'

_publ_section_title
;
 Tuning the Electronic Properties of Carbenes: A Systematic Comparison of
 Neighboring Amino versus Amido Groups
;
_journal_issue 8
_journal_name_full Organometallics
_journal_page_first 3373
_journal_paper_doi 10.1021/om3001586
_journal_volume 31
_journal_year 2012
_chemical_formula_moiety 'C24 H30 N2 O, 3/2 C5 H12'
_chemical_formula_sum 'C31.5 H48 N2 O'
_chemical_formula_weight 470.72
_chemical_name_common MAAC
_chemical_name_systematic
; 
 ? 
;
_space_group_IT_number 161
_symmetry_cell_setting trigonal
_symmetry_space_group_name_Hall 'R 3 -2"c'
_symmetry_space_group_name_H-M 'R 3 c :H'
_atom_sites_solution_hydrogens geom
_atom_sites_solution_primary direct
_atom_sites_solution_secondary difmap
_audit_creation_method SHELXL-97
_cell_angle_alpha 90.00
_cell_angle_beta 90.00
_cell_angle_gamma 120.00
_cell_formula_units_Z 18
_cell_length_a 33.590(3)
_cell_length_b 33.590(3)
_cell_length_c 13.3249(12)
_cell_measurement_temperature 150(2)
_cell_volume 13020(2)
_computing_cell_refinement 'CrystalClear (Rigaku Inc., 2008)'
_computing_data_collection 'CrystalClear (Rigaku Inc., 2008)'
_computing_data_reduction 'CrystalClear (Rigaku Inc., 2008)'
_computing_structure_refinement 'SHELXL-97 (Sheldrick, 1997)'
_computing_structure_solution 'SHELXS-97 (Sheldrick, 1990)'
_diffrn_ambient_temperature 150(2)
_diffrn_measured_fraction_theta_full 0.994
_diffrn_measured_fraction_theta_max 0.994
_diffrn_measurement_device_type 'CCD area detector'
_diffrn_measurement_method 'phi and omega scans'
_diffrn_radiation_monochromator graphite
_diffrn_radiation_source 'fine-focus sealed tube'
_diffrn_radiation_type MoK\a
_diffrn_radiation_wavelength 0.71075
_diffrn_reflns_av_R_equivalents 0.0000
_diffrn_reflns_av_sigmaI/netI 0.1318
_diffrn_reflns_limit_h_max 0
_diffrn_reflns_limit_h_min -34
_diffrn_reflns_limit_k_max 39
_diffrn_reflns_limit_k_min 0
_diffrn_reflns_limit_l_max 13
_diffrn_reflns_limit_l_min -15
_diffrn_reflns_number 4903
_diffrn_reflns_theta_full 24.99
_diffrn_reflns_theta_max 24.99
_diffrn_reflns_theta_min 3.36
_exptl_absorpt_coefficient_mu 0.064
_exptl_absorpt_correction_type none
_exptl_absorpt_process_details none
_exptl_crystal_colour colorless
_exptl_crystal_density_diffrn 1.081
_exptl_crystal_density_method 'not measured'
_exptl_crystal_description needle
_exptl_crystal_F_000 4662
_exptl_crystal_size_max 0.14
_exptl_crystal_size_mid 0.04
_exptl_crystal_size_min 0.03
_platon_squeeze_details
;
Squeeze was performed to remove 3/2 molecules of highly disordered pentane.
;
_refine_diff_density_max 0.129
_refine_diff_density_min -0.157
_refine_diff_density_rms 0.034
_refine_ls_abs_structure_details 'Flack H D (1983), Acta Cryst. A39, 876-881'
_refine_ls_abs_structure_Flack -3(3)
_refine_ls_extinction_method none
_refine_ls_goodness_of_fit_ref 0.885
_refine_ls_hydrogen_treatment constr
_refine_ls_matrix_type full
_refine_ls_number_parameters 252
_refine_ls_number_reflns 4903
_refine_ls_number_restraints 1
_refine_ls_restrained_S_all 0.885
_refine_ls_R_factor_all 0.1299
_refine_ls_R_factor_gt 0.0663
_refine_ls_shift/su_max 0.010
_refine_ls_shift/su_mean 0.000
_refine_ls_structure_factor_coef Fsqd
_refine_ls_weighting_details 'calc w=1/[\s^2^(Fo^2^)+(0.0659P)^2^+0.0040P] where P=(Fo^2^+2Fc^2^)/3'
_refine_ls_weighting_scheme calc
_refine_ls_wR_factor_gt 0.1357
_refine_ls_wR_factor_ref 0.1567
_reflns_number_gt 2609
_reflns_number_total 4903
_reflns_threshold_expression >2sigma(I)
_cod_data_source_file om3001586_si_002.cif
_cod_data_source_block MAAC
_cod_depositor_comments
;
The following automatic conversions were performed:

'_symmetry_cell_setting' value 'Trigonal' changed to 'trigonal'
according to /home/saulius/struct/CIF-dictionaries/cif_core.dic
dictionary named 'cif_core.dic' version 2.4.1 from 2010-06-29.

Automatic conversion script
Id: cif_fix_values 1715 2011-07-08 13:25:40Z adriana 
;
_cod_original_sg_symbol_H-M R3c
_cod_original_formula_sum 'C31.50 H48 N2 O'
_cod_database_code 4078156

loop_
_symmetry_equiv_pos_as_xyz
'x, y, z'
'-y, x-y, z'
'-x+y, -x, z'
'-y, -x, z+1/2'
'x, x-y, z+1/2'
'-x+y, y, z+1/2'
'x+2/3, y+1/3, z+1/3'
'-y+2/3, x-y+1/3, z+1/3'
'-x+y+2/3, -x+1/3, z+1/3'
'-y+2/3, -x+1/3, z+5/6'
'x+2/3, x-y+1/3, z+5/6'
'-x+y+2/3, y+1/3, z+5/6'
'x+1/3, y+2/3, z+2/3'
'-y+1/3, x-y+2/3, z+2/3'
'-x+y+1/3, -x+2/3, z+2/3'
'-y+1/3, -x+2/3, z+7/6'
'x+1/3, x-y+2/3, z+7/6'
'-x+y+1/3, y+2/3, z+7/6'

loop_
_atom_site_label
_atom_site_type_symbol
_atom_site_fract_x
_atom_site_fract_y
_atom_site_fract_z
_atom_site_U_iso_or_equiv
_atom_site_adp_type
_atom_site_occupancy
_atom_site_symmetry_multiplicity
_atom_site_calc_flag
_atom_site_refinement_flags
N1 N 0.23836(10) 0.31334(11) 0.07375(19) 0.0433(8) Uani 1 1 d .
O1 O 0.18484(10) 0.30149(10) 0.19284(18) 0.0623(8) Uani 1 1 d .
C1 C 0.27103(13) 0.30529(13) 0.0280(2) 0.0446(10) Uani 1 1 d .
N2 N 0.28220(10) 0.27906(10) 0.0813(2) 0.0446(8) Uani 1 1 d .
C2 C 0.21100(15) 0.28966(15) 0.1575(3) 0.0530(11) Uani 1 1 d .
C3 C 0.21519(14) 0.25007(14) 0.1953(3) 0.0496(10) Uani 1 1 d .
C4 C 0.26493(14) 0.26127(14) 0.1828(3) 0.0518(10) Uani 1 1 d .
H4A H 0.2841 0.2840 0.2323 0.062 Uiso 1 1 calc R
H4B H 0.2668 0.2337 0.1945 0.062 Uiso 1 1 calc R
C5 C 0.20101(15) 0.24128(15) 0.3062(3) 0.0642(12) Uani 1 1 d .
H5A H 0.2216 0.2677 0.3453 0.096 Uiso 1 1 calc R
H5B H 0.2023 0.2149 0.3293 0.096 Uiso 1 1 calc R
H5C H 0.1702 0.2358 0.3134 0.096 Uiso 1 1 calc R
C6 C 0.18189(15) 0.20817(15) 0.1327(3) 0.0691(12) Uani 1 1 d .
H6A H 0.1920 0.2127 0.0642 0.104 Uiso 1 1 calc R
H6B H 0.1516 0.2044 0.1362 0.104 Uiso 1 1 calc R
H6C H 0.1812 0.1812 0.1587 0.104 Uiso 1 1 calc R
C7 C 0.32092(15) 0.27428(15) 0.0436(2) 0.0490(11) Uani 1 1 d .
C8 C 0.36497(15) 0.31088(15) 0.0567(2) 0.0487(10) Uani 1 1 d .
C9 C 0.40076(15) 0.30643(15) 0.0172(3) 0.0521(10) Uani 1 1 d .
H9A H 0.4306 0.3309 0.0241 0.063 Uiso 1 1 calc R
C10 C 0.39408(17) 0.26766(17) -0.0315(3) 0.0540(11) Uani 1 1 d .
C11 C 0.34936(18) 0.23226(17) -0.0425(3) 0.0605(12) Uani 1 1 d .
H11A H 0.3442 0.2059 -0.0766 0.073 Uiso 1 1 calc R
C12 C 0.31152(15) 0.23417(14) -0.0046(3) 0.0522(10) Uani 1 1 d .
C13 C 0.26340(16) 0.19548(15) -0.0240(3) 0.0700(12) Uani 1 1 d .
H13A H 0.2467 0.1862 0.0381 0.105 Uiso 1 1 calc R
H13B H 0.2646 0.1699 -0.0529 0.105 Uiso 1 1 calc R
H13C H 0.2482 0.2057 -0.0696 0.105 Uiso 1 1 calc R
C14 C 0.43428(16) 0.26425(17) -0.0734(3) 0.0741(14) Uani 1 1 d .
H14A H 0.4625 0.2885 -0.0460 0.111 Uiso 1 1 calc R
H14B H 0.4348 0.2670 -0.1451 0.111 Uiso 1 1 calc R
H14C H 0.4310 0.2351 -0.0555 0.111 Uiso 1 1 calc R
C15 C 0.37405(15) 0.35455(15) 0.1083(3) 0.0582(11) Uani 1 1 d .
H15A H 0.3629 0.3478 0.1760 0.087 Uiso 1 1 calc R
H15B H 0.3585 0.3678 0.0729 0.087 Uiso 1 1 calc R
H15C H 0.4065 0.3759 0.1088 0.087 Uiso 1 1 calc R
C16 C 0.23031(13) 0.34689(14) 0.0255(2) 0.0446(10) Uani 1 1 d .
C17 C 0.25173(13) 0.39171(15) 0.0647(2) 0.0456(10) Uani 1 1 d .
C18 C 0.24643(14) 0.42494(15) 0.0134(3) 0.0534(11) Uani 1 1 d .
H18A H 0.2608 0.4549 0.0375 0.064 Uiso 1 1 calc R
C19 C 0.22007(16) 0.41390(16) -0.0729(3) 0.0580(11) Uani 1 1 d .
C20 C 0.19895(14) 0.36935(16) -0.1101(3) 0.0562(11) Uani 1 1 d .
H20A H 0.1812 0.3622 -0.1680 0.067 Uiso 1 1 calc R
C21 C 0.20395(13) 0.33464(14) -0.0616(2) 0.0478(10) Uani 1 1 d .
C22 C 0.18141(14) 0.28733(15) -0.1032(3) 0.0601(12) Uani 1 1 d .
H22A H 0.1633 0.2658 -0.0519 0.090 Uiso 1 1 calc R
H22B H 0.2045 0.2806 -0.1263 0.090 Uiso 1 1 calc R
H22C H 0.1619 0.2850 -0.1583 0.090 Uiso 1 1 calc R
C23 C 0.21391(18) 0.45095(17) -0.1262(3) 0.0781(14) Uani 1 1 d .
H23A H 0.2376 0.4808 -0.1048 0.117 Uiso 1 1 calc R
H23B H 0.1844 0.4471 -0.1097 0.117 Uiso 1 1 calc R
H23C H 0.2160 0.4482 -0.1975 0.117 Uiso 1 1 calc R
C24 C 0.28040(15) 0.40399(15) 0.1576(3) 0.0623(12) Uani 1 1 d .
H24A H 0.2949 0.4365 0.1687 0.094 Uiso 1 1 calc R
H24B H 0.3035 0.3953 0.1498 0.094 Uiso 1 1 calc R
H24C H 0.2612 0.3880 0.2139 0.094 Uiso 1 1 calc R

loop_
_atom_site_aniso_label
_atom_site_aniso_U_11
_atom_site_aniso_U_22
_atom_site_aniso_U_33
_atom_site_aniso_U_23
_atom_site_aniso_U_13
_atom_site_aniso_U_12
N1 0.041(2) 0.050(2) 0.0418(17) -0.0007(14) -0.0011(14) 0.0245(18)
O1 0.059(2) 0.081(2) 0.0566(16) 0.0060(13) 0.0090(13) 0.0432(18)
C1 0.046(3) 0.055(3) 0.039(2) -0.0032(17) 0.0004(17) 0.029(2)
N2 0.045(2) 0.049(2) 0.0453(17) -0.0048(14) -0.0013(14) 0.0278(18)
C2 0.056(3) 0.063(3) 0.042(2) 0.0014(19) 0.0034(19) 0.030(3)
C3 0.050(3) 0.055(3) 0.050(2) 0.0071(19) 0.0050(18) 0.032(2)
C4 0.056(3) 0.061(3) 0.047(2) 0.0108(18) 0.0065(18) 0.036(2)
C5 0.064(3) 0.075(3) 0.059(3) 0.019(2) 0.012(2) 0.039(3)
C6 0.075(4) 0.066(3) 0.075(3) 0.003(2) -0.004(2) 0.042(3)
C7 0.061(3) 0.062(3) 0.035(2) 0.0016(19) 0.0027(18) 0.039(3)
C8 0.047(3) 0.061(3) 0.042(2) 0.0076(18) 0.0040(18) 0.030(3)
C9 0.054(3) 0.059(3) 0.044(2) 0.0127(19) 0.0098(19) 0.029(2)
C10 0.066(3) 0.070(3) 0.047(2) 0.011(2) 0.0104(19) 0.050(3)
C11 0.085(4) 0.071(3) 0.049(2) 0.002(2) 0.004(2) 0.057(3)
C12 0.061(3) 0.053(3) 0.051(2) -0.001(2) -0.005(2) 0.035(3)
C13 0.075(4) 0.056(3) 0.079(3) -0.015(2) -0.007(2) 0.033(3)
C14 0.084(4) 0.100(4) 0.072(3) 0.013(2) 0.016(2) 0.071(3)
C15 0.060(3) 0.062(3) 0.051(2) -0.0072(19) -0.0042(18) 0.029(2)
C16 0.045(2) 0.057(3) 0.039(2) 0.0062(18) 0.0044(17) 0.031(2)
C17 0.035(2) 0.063(3) 0.043(2) -0.007(2) 0.0018(16) 0.027(2)
C18 0.055(3) 0.060(3) 0.059(3) 0.003(2) 0.001(2) 0.039(2)
C19 0.063(3) 0.066(3) 0.064(3) 0.008(2) 0.006(2) 0.047(3)
C20 0.056(3) 0.066(3) 0.054(2) 0.003(2) -0.0016(19) 0.036(3)
C21 0.043(3) 0.061(3) 0.050(2) 0.005(2) 0.0053(18) 0.034(2)
C22 0.062(3) 0.063(3) 0.050(2) -0.009(2) -0.0036(19) 0.027(3)
C23 0.079(4) 0.071(3) 0.092(3) 0.009(3) -0.009(3) 0.043(3)
C24 0.070(3) 0.065(3) 0.052(2) -0.0067(19) -0.005(2) 0.034(3)

loop_
_atom_type_symbol
_atom_type_description
_atom_type_scat_dispersion_real
_atom_type_scat_dispersion_imag
_atom_type_scat_source
C C 0.0033 0.0016 'International Tables Vol C Tables 4.2.6.8 and 6.1.1.4'
H H 0.0000 0.0000 'International Tables Vol C Tables 4.2.6.8 and 6.1.1.4'
N N 0.0061 0.0033 'International Tables Vol C Tables 4.2.6.8 and 6.1.1.4'
O O 0.0106 0.0060 'International Tables Vol C Tables 4.2.6.8 and 6.1.1.4'

loop_
_geom_angle_atom_site_label_1
_geom_angle_atom_site_label_2
_geom_angle_atom_site_label_3
_geom_angle
C1 N1 C2 126.2(3)
C1 N1 C16 115.6(3)
C2 N1 C16 118.1(3)
N2 C1 N1 114.0(3)
C1 N2 C7 116.7(3)
C1 N2 C4 125.2(3)
C7 N2 C4 117.2(3)
O1 C2 N1 119.5(4)
O1 C2 C3 124.2(3)
N1 C2 C3 116.3(3)
C2 C3 C4 108.8(3)
C2 C3 C6 106.5(3)
C4 C3 C6 111.9(3)
C2 C3 C5 109.7(3)
C4 C3 C5 110.4(3)
C6 C3 C5 109.4(3)
N2 C4 C3 111.1(3)
N2 C4 H4A 109.4
C3 C4 H4A 109.4
N2 C4 H4B 109.4
C3 C4 H4B 109.4
H4A C4 H4B 108.0
C3 C5 H5A 109.5
C3 C5 H5B 109.5
H5A C5 H5B 109.5
C3 C5 H5C 109.5
H5A C5 H5C 109.5
H5B C5 H5C 109.5
C3 C6 H6A 109.5
C3 C6 H6B 109.5
H6A C6 H6B 109.5
C3 C6 H6C 109.5
H6A C6 H6C 109.5
H6B C6 H6C 109.5
C12 C7 C8 123.2(4)
C12 C7 N2 118.8(4)
C8 C7 N2 118.0(3)
C7 C8 C9 117.1(4)
C7 C8 C15 121.9(4)
C9 C8 C15 120.9(4)
C10 C9 C8 122.9(4)
C10 C9 H9A 118.5
C8 C9 H9A 118.5
C9 C10 C11 117.4(4)
C9 C10 C14 121.1(4)
C11 C10 C14 121.5(4)
C10 C11 C12 123.0(4)
C10 C11 H11A 118.5
C12 C11 H11A 118.5
C7 C12 C11 116.3(4)
C7 C12 C13 123.1(4)
C11 C12 C13 120.4(4)
C12 C13 H13A 109.5
C12 C13 H13B 109.5
H13A C13 H13B 109.5
C12 C13 H13C 109.5
H13A C13 H13C 109.5
H13B C13 H13C 109.5
C10 C14 H14A 109.5
C10 C14 H14B 109.5
H14A C14 H14B 109.5
C10 C14 H14C 109.5
H14A C14 H14C 109.5
H14B C14 H14C 109.5
C8 C15 H15A 109.5
C8 C15 H15B 109.5
H15A C15 H15B 109.5
C8 C15 H15C 109.5
H15A C15 H15C 109.5
H15B C15 H15C 109.5
C21 C16 C17 122.5(3)
C21 C16 N1 118.9(3)
C17 C16 N1 118.5(3)
C18 C17 C16 118.2(3)
C18 C17 C24 120.5(4)
C16 C17 C24 121.2(4)
C19 C18 C17 120.9(4)
C19 C18 H18A 119.5
C17 C18 H18A 119.5
C18 C19 C20 119.9(4)
C18 C19 C23 119.7(4)
C20 C19 C23 120.4(4)
C19 C20 C21 121.2(4)
C19 C20 H20A 119.4
C21 C20 H20A 119.4
C16 C21 C20 117.2(4)
C16 C21 C22 122.5(3)
C20 C21 C22 120.3(3)
C21 C22 H22A 109.5
C21 C22 H22B 109.5
H22A C22 H22B 109.5
C21 C22 H22C 109.5
H22A C22 H22C 109.5
H22B C22 H22C 109.5
C19 C23 H23A 109.5
C19 C23 H23B 109.5
H23A C23 H23B 109.5
C19 C23 H23C 109.5
H23A C23 H23C 109.5
H23B C23 H23C 109.5
C17 C24 H24A 109.5
C17 C24 H24B 109.5
H24A C24 H24B 109.5
C17 C24 H24C 109.5
H24A C24 H24C 109.5
H24B C24 H24C 109.5

loop_
_geom_bond_atom_site_label_1
_geom_bond_atom_site_label_2
_geom_bond_distance
N1 C1 1.395(4)
N1 C2 1.411(5)
N1 C16 1.436(5)
O1 C2 1.225(4)
C1 N2 1.323(4)
N2 C7 1.476(5)
N2 C4 1.476(4)
C2 C3 1.493(5)
C3 C4 1.527(5)
C3 C6 1.534(5)
C3 C5 1.535(5)
C4 H4A 0.9700
C4 H4B 0.9700
C5 H5A 0.9600
C5 H5B 0.9600
C5 H5C 0.9600
C6 H6A 0.9600
C6 H6B 0.9600
C6 H6C 0.9600
C7 C12 1.379(5)
C7 C8 1.383(5)
C8 C9 1.387(5)
C8 C15 1.506(6)
C9 C10 1.369(6)
C9 H9A 0.9300
C10 C11 1.380(6)
C10 C14 1.517(5)
C11 C12 1.398(6)
C11 H11A 0.9300
C12 C13 1.506(6)
C13 H13A 0.9600
C13 H13B 0.9600
C13 H13C 0.9600
C14 H14A 0.9600
C14 H14B 0.9600
C14 H14C 0.9600
C15 H15A 0.9600
C15 H15B 0.9600
C15 H15C 0.9600
C16 C21 1.391(5)
C16 C17 1.405(5)
C17 C18 1.394(5)
C17 C24 1.494(5)
C18 C19 1.384(5)
C18 H18A 0.9300
C19 C20 1.388(5)
C19 C23 1.534(5)
C20 C21 1.414(5)
C20 H20A 0.9300
C21 C22 1.484(5)
C22 H22A 0.9600
C22 H22B 0.9600
C22 H22C 0.9600
C23 H23A 0.9600
C23 H23B 0.9600
C23 H23C 0.9600
C24 H24A 0.9600
C24 H24B 0.9600
C24 H24C 0.9600

loop_
_platon_squeeze_void_nr
_platon_squeeze_void_average_x
_platon_squeeze_void_average_y
_platon_squeeze_void_average_z
_platon_squeeze_void_volume
_platon_squeeze_void_count_electrons
_platon_squeeze_void_content
1 0.000 0.000 0.013 1565 122 ' '
2 0.333 0.667 0.948 1564 121 ' '
3 0.667 0.333 0.615 1565 121 ' '
